data_7716969
loop_
_publ_author_name
'Mondal, Amit'
'Kuila, Sandip Kumar'
'Pan, Rahul'
'Patel, Shubham'
'Buxi, Krishnendu'
'Saha, Subhadip'
'Ghanta, Sivaprasad'
'Avdeev, Maxim'
'Jana, Partha Pratim'

_publ_section_title
;
 Understanding of magnetic behavior of the pseudo-binary
 Co<sub>2-<i>x</i></sub>Ni<sub><i>x</i></sub>Zn<sub>11</sub>: in the light
 of crystal and electronic structures.
;
_journal_issue 34
_journal_name_full 'Dalton transactions (Cambridge, England : 2003)'
_journal_page_first 14333
_journal_page_last 14346
_journal_paper_doi 10.1039/d4dt01498g
_journal_volume 53
_journal_year 2024
_chemical_formula_sum 'Co0.8 Ni1.2 Zn11'
_chemical_formula_weight 836.8
_space_group_IT_number 217
_space_group_name_Hall 'I -4 2 3'
_space_group_name_H-M_alt 'I -4 3 m'
_symmetry_cell_setting cubic
_symmetry_Int_Tables_number 217
_symmetry_space_group_name_Hall 'I -4 2 3'
_symmetry_space_group_name_H-M 'I -4 3 m'
_audit_update_record
;
2024-05-21 deposited with the CCDC.	2024-08-06 downloaded from the CCDC.
;
_cell_angle_alpha 90
_cell_angle_beta 90
_cell_angle_gamma 90
_cell_formula_units_Z 4
_cell_length_a 9.0033(11)
_cell_length_b 9.0033(11)
_cell_length_c 9.0033(11)
_cell_measurement_reflns_used 3224
_cell_measurement_temperature 293
_cell_measurement_theta_max 35.46
_cell_measurement_theta_min 3.20
_cell_volume 729.80(15)
_diffrn_ambient_temperature 293
_diffrn_measured_fraction_theta_full 1
_diffrn_measured_fraction_theta_max 1
_diffrn_measurement_device 'four-circle diffractometer'
_diffrn_measurement_device_type 'Bruker Photon II'
_diffrn_measurement_method 'Bruker Photon II'
_diffrn_radiation_monochromator graphite
_diffrn_radiation_probe x-ray
_diffrn_radiation_source 'X-ray tube'
_diffrn_radiation_type 'Mo K\a'
_diffrn_radiation_wavelength 0.71073
_diffrn_reflns_av_R_equivalents 0.0392
_diffrn_reflns_av_unetI/netI 0.015
_diffrn_reflns_limit_h_max 14
_diffrn_reflns_limit_h_min -14
_diffrn_reflns_limit_k_max 14
_diffrn_reflns_limit_k_min -14
_diffrn_reflns_limit_l_max 12
_diffrn_reflns_limit_l_min -14
_diffrn_reflns_number 7510
_diffrn_reflns_theta_full 36.21
_diffrn_reflns_theta_max 36.21
_diffrn_reflns_theta_min 3.2
_exptl_absorpt_coefficient_mu 40.094
_exptl_absorpt_correction_T_max 0.7471
_exptl_absorpt_correction_T_min 0.4036
_exptl_absorpt_correction_type multi-scan
_exptl_crystal_colour grey
_exptl_crystal_density_diffrn 7.6156
_exptl_crystal_description box
_exptl_crystal_F_000 1541
_exptl_crystal_size_max 0.07
_exptl_crystal_size_mid 0.04
_exptl_crystal_size_min 0.02
_refine_diff_density_max 0.72
_refine_diff_density_min -0.44
_refine_ls_abs_structure_details '  153 of Friedel pairs used in the refinement'
_refine_ls_extinction_coef 590(50)
_refine_ls_extinction_method 'B-C type 1 Gaussian isotropic (Becker & Coppens, 1974)'
_refine_ls_goodness_of_fit_gt 1.43
_refine_ls_goodness_of_fit_ref 1.41
_refine_ls_number_constraints 3
_refine_ls_number_parameters 18
_refine_ls_number_reflns 357
_refine_ls_number_restraints 0
_refine_ls_R_factor_all 0.0166
_refine_ls_R_factor_gt 0.0154
_refine_ls_shift/su_max 0.0374
_refine_ls_shift/su_mean 0.0103
_refine_ls_structure_factor_coef Fsqd
_refine_ls_weighting_details w=1/(\s^2^(I)+0.0004I^2^)
_refine_ls_weighting_scheme sigma
_refine_ls_wR_factor_gt 0.0405
_refine_ls_wR_factor_ref 0.0408
_reflns_number_gt 347
_reflns_number_total 357
_reflns_threshold_expression I>3\s(I)
_cod_data_source_file d4dt01498g2.cif
_cod_data_source_block I_CCDC3
_cod_depositor_comments
;
The following automatic conversions were performed:

data item '_diffrn_radiation_probe' value 'X-ray' was changed to
'x-ray' in accordance with the
/home/data/users/saulius/crontab/automatic-downloads/current/RSC/lib/dictionaries/cif_core.dic
dictionary named 'cif_core.dic' version 2.4.2 last updated on
2011-04-26.

Automatic conversion script
Id: cif_fix_values 8170 2020-07-09 18:12:32Z antanas 
;
_cod_original_sg_symbol_Hall 'I -4;2;3'
_cod_database_code 7716969

loop_
_space_group_symop_id
_space_group_symop_operation_xyz
1 x,y,z
2 -x,-y,z
3 -x,y,-z
4 x,-y,-z
5 z,x,y
6 z,-x,-y
7 -z,-x,y
8 -z,x,-y
9 y,z,x
10 -y,z,-x
11 y,-z,-x
12 -y,-z,x
13 y,x,z
14 -y,-x,z
15 y,-x,-z
16 -y,x,-z
17 x,z,y
18 -x,z,-y
19 -x,-z,y
20 x,-z,-y
21 z,y,x
22 z,-y,-x
23 -z,y,-x
24 -z,-y,x
25 x+1/2,y+1/2,z+1/2
26 -x+1/2,-y+1/2,z+1/2
27 -x+1/2,y+1/2,-z+1/2
28 x+1/2,-y+1/2,-z+1/2
29 z+1/2,x+1/2,y+1/2
30 z+1/2,-x+1/2,-y+1/2
31 -z+1/2,-x+1/2,y+1/2
32 -z+1/2,x+1/2,-y+1/2
33 y+1/2,z+1/2,x+1/2
34 -y+1/2,z+1/2,-x+1/2
35 y+1/2,-z+1/2,-x+1/2
36 -y+1/2,-z+1/2,x+1/2
37 y+1/2,x+1/2,z+1/2
38 -y+1/2,-x+1/2,z+1/2
39 y+1/2,-x+1/2,-z+1/2
40 -y+1/2,x+1/2,-z+1/2
41 x+1/2,z+1/2,y+1/2
42 -x+1/2,z+1/2,-y+1/2
43 -x+1/2,-z+1/2,y+1/2
44 x+1/2,-z+1/2,-y+1/2
45 z+1/2,y+1/2,x+1/2
46 z+1/2,-y+1/2,-x+1/2
47 -z+1/2,y+1/2,-x+1/2
48 -z+1/2,-y+1/2,x+1/2

loop_
_atom_site_label
_atom_site_type_symbol
_atom_site_fract_x
_atom_site_fract_y
_atom_site_fract_z
_atom_site_adp_type
_atom_site_U_iso_or_equiv
_atom_site_site_symmetry_multiplicity
_atom_site_occupancy
_atom_site_calc_flag
_atom_site_refinement_flags
_atom_site_disorder_assembly
_atom_site_disorder_group
Zn1 Zn 0.39571(4) 0.39571(4) 0.39571(4) Uani 0.01175(8) 8 1 d . . .
Zn2 Zn 0.35426(7) 0 0 Uani 0.01109(10) 12 1 d . . .
Zn3 Zn 0.30621(3) 0.30621(3) 0.95405(5) Uani 0.01247(8) 24 1 d . . .
Co1 Co 0.17187(4) 0.17187(4) 0.17187(4) Uani 0.00759(8) 8 0.4 d . . .
Ni1 Ni 0.17187(4) 0.17187(4) 0.17187(4) Uani 0.00759(8) 8 0.6 d . . .

loop_
_atom_site_aniso_label
_atom_site_aniso_type_symbol
_atom_site_aniso_U_11
_atom_site_aniso_U_22
_atom_site_aniso_U_33
_atom_site_aniso_U_12
_atom_site_aniso_U_13
_atom_site_aniso_U_23
Zn1 Zn 0.01175(13) 0.01175(13) 0.01175(13) 0.00182(13) 0.00182(13) 0.00182(13)
Zn2 Zn 0.0095(2) 0.01187(15) 0.01187(15) 0 0 -0.00254(18)
Zn3 Zn 0.01309(13) 0.01309(13) 0.01123(17) -0.00085(13) 0.00270(10) 0.00270(10)
Co1 Co 0.00759(13) 0.00759(13) 0.00759(13) 0.00075(13) 0.00075(13) 0.00075(13)
Ni1 Ni 0.00759(13) 0.00759(13) 0.00759(13) 0.00075(13) 0.00075(13) 0.00075(13)

loop_
_atom_type_symbol
_atom_type_scat_dispersion_real
_atom_type_scat_dispersion_imag
_atom_type_scat_source
Co 0.3494 0.9721 'International Tables Vol C tables 4.2.6.8 and 6.1.1.1'
Ni 0.3393 1.1124 'International Tables Vol C tables 4.2.6.8 and 6.1.1.1'
Zn 0.2839 1.4301 'International Tables Vol C tables 4.2.6.8 and 6.1.1.1'

loop_
_exptl_crystal_face_index_h
_exptl_crystal_face_index_k
_exptl_crystal_face_index_l
_exptl_crystal_face_perp_dist
? ? ? ?

loop_
_geom_angle_atom_site_label_1
_geom_angle_atom_site_label_2
_geom_angle_atom_site_label_3
_geom_angle_site_symmetry_1
_geom_angle_site_symmetry_2
_geom_angle_site_symmetry_3
_geom_angle
_geom_angle_publ_flag
Zn1 Zn1 Zn1 2_665 . 3_656 60.000(14) ?
Zn1 Zn1 Zn1 2_665 . 4_566 60.000(14) ?
Zn1 Zn1 Zn2 2_665 . 26_555 110.789(18) ?
Zn1 Zn1 Zn2 2_665 . 30_555 110.789(18) ?
Zn1 Zn1 Zn2 2_665 . 34_555 59.458(14) ?
Zn1 Zn1 Zn3 2_665 . 26_554 168.45(2) ?
Zn1 Zn1 Zn3 2_665 . 30_455 110.386(18) ?
Zn1 Zn1 Zn3 2_665 . 34_545 110.386(18) ?
Zn1 Zn1 Co1 2_665 . 26_555 109.090(17) ?
Zn1 Zn1 Co1 2_665 . 27_555 59.689(15) ?
Zn1 Zn1 Co1 2_665 . 28_555 59.689(15) ?
Zn1 Zn1 Ni1 2_665 . 26_555 109.090(17) ?
Zn1 Zn1 Ni1 2_665 . 27_555 59.689(15) ?
Zn1 Zn1 Ni1 2_665 . 28_555 59.689(15) ?
Zn1 Zn1 Zn1 3_656 . 4_566 60.000(14) ?
Zn1 Zn1 Zn2 3_656 . 26_555 110.789(18) ?
Zn1 Zn1 Zn2 3_656 . 30_555 59.458(14) ?
Zn1 Zn1 Zn2 3_656 . 34_555 110.789(18) ?
Zn1 Zn1 Zn3 3_656 . 26_554 110.386(18) ?
Zn1 Zn1 Zn3 3_656 . 30_455 110.386(18) ?
Zn1 Zn1 Zn3 3_656 . 34_545 168.45(2) ?
Zn1 Zn1 Co1 3_656 . 26_555 59.689(15) ?
Zn1 Zn1 Co1 3_656 . 27_555 109.090(17) ?
Zn1 Zn1 Co1 3_656 . 28_555 59.689(15) ?
Zn1 Zn1 Ni1 3_656 . 26_555 59.689(15) ?
Zn1 Zn1 Ni1 3_656 . 27_555 109.090(17) ?
Zn1 Zn1 Ni1 3_656 . 28_555 59.689(15) ?
Zn1 Zn1 Zn2 4_566 . 26_555 59.458(14) ?
Zn1 Zn1 Zn2 4_566 . 30_555 110.789(18) ?
Zn1 Zn1 Zn2 4_566 . 34_555 110.789(18) ?
Zn1 Zn1 Zn3 4_566 . 26_554 110.386(18) ?
Zn1 Zn1 Zn3 4_566 . 30_455 168.45(2) ?
Zn1 Zn1 Zn3 4_566 . 34_545 110.386(18) ?
Zn1 Zn1 Co1 4_566 . 26_555 59.689(15) ?
Zn1 Zn1 Co1 4_566 . 27_555 59.689(15) ?
Zn1 Zn1 Co1 4_566 . 28_555 109.090(17) ?
Zn1 Zn1 Ni1 4_566 . 26_555 59.689(15) ?
Zn1 Zn1 Ni1 4_566 . 27_555 59.689(15) ?
Zn1 Zn1 Ni1 4_566 . 28_555 109.090(17) ?
Zn2 Zn1 Zn2 26_555 . 30_555 119.330(14) ?
Zn2 Zn1 Zn2 26_555 . 34_555 119.330(14) ?
Zn2 Zn1 Zn3 26_555 . 26_554 65.187(14) ?
Zn2 Zn1 Zn3 26_555 . 30_455 132.088(19) ?
Zn2 Zn1 Zn3 26_555 . 34_545 65.187(14) ?
Zn2 Zn1 Co1 26_555 . 26_555 62.894(12) ?
Zn2 Zn1 Co1 26_555 . 27_555 62.894(12) ?
Zn2 Zn1 Co1 26_555 . 28_555 168.548(19) ?
Zn2 Zn1 Ni1 26_555 . 26_555 62.894(12) ?
Zn2 Zn1 Ni1 26_555 . 27_555 62.894(12) ?
Zn2 Zn1 Ni1 26_555 . 28_555 168.548(19) ?
Zn2 Zn1 Zn2 30_555 . 34_555 119.330(14) ?
Zn2 Zn1 Zn3 30_555 . 26_554 65.187(14) ?
Zn2 Zn1 Zn3 30_555 . 30_455 65.187(14) ?
Zn2 Zn1 Zn3 30_555 . 34_545 132.088(19) ?
Zn2 Zn1 Co1 30_555 . 26_555 62.894(12) ?
Zn2 Zn1 Co1 30_555 . 27_555 168.548(19) ?
Zn2 Zn1 Co1 30_555 . 28_555 62.894(12) ?
Zn2 Zn1 Ni1 30_555 . 26_555 62.894(12) ?
Zn2 Zn1 Ni1 30_555 . 27_555 168.548(19) ?
Zn2 Zn1 Ni1 30_555 . 28_555 62.894(12) ?
Zn2 Zn1 Zn3 34_555 . 26_554 132.088(19) ?
Zn2 Zn1 Zn3 34_555 . 30_455 65.187(14) ?
Zn2 Zn1 Zn3 34_555 . 34_545 65.187(14) ?
Zn2 Zn1 Co1 34_555 . 26_555 168.548(19) ?
Zn2 Zn1 Co1 34_555 . 27_555 62.894(12) ?
Zn2 Zn1 Co1 34_555 . 28_555 62.894(12) ?
Zn2 Zn1 Ni1 34_555 . 26_555 168.548(19) ?
Zn2 Zn1 Ni1 34_555 . 27_555 62.894(12) ?
Zn2 Zn1 Ni1 34_555 . 28_555 62.894(12) ?
Zn3 Zn1 Zn3 26_554 . 30_455 78.310(17) ?
Zn3 Zn1 Zn3 26_554 . 34_545 78.310(17) ?
Zn3 Zn1 Co1 26_554 . 26_555 59.364(15) ?
Zn3 Zn1 Co1 26_554 . 27_555 122.736(18) ?
Zn3 Zn1 Co1 26_554 . 28_555 122.736(18) ?
Zn3 Zn1 Ni1 26_554 . 26_555 59.364(15) ?
Zn3 Zn1 Ni1 26_554 . 27_555 122.736(18) ?
Zn3 Zn1 Ni1 26_554 . 28_555 122.736(18) ?
Zn3 Zn1 Zn3 30_455 . 34_545 78.310(17) ?
Zn3 Zn1 Co1 30_455 . 26_555 122.736(18) ?
Zn3 Zn1 Co1 30_455 . 27_555 122.736(18) ?
Zn3 Zn1 Co1 30_455 . 28_555 59.364(15) ?
Zn3 Zn1 Ni1 30_455 . 26_555 122.736(18) ?
Zn3 Zn1 Ni1 30_455 . 27_555 122.736(18) ?
Zn3 Zn1 Ni1 30_455 . 28_555 59.364(15) ?
Zn3 Zn1 Co1 34_545 . 26_555 122.736(18) ?
Zn3 Zn1 Co1 34_545 . 27_555 59.364(15) ?
Zn3 Zn1 Co1 34_545 . 28_555 122.736(18) ?
Zn3 Zn1 Ni1 34_545 . 26_555 122.736(18) ?
Zn3 Zn1 Ni1 34_545 . 27_555 59.364(15) ?
Zn3 Zn1 Ni1 34_545 . 28_555 122.736(18) ?
Co1 Zn1 Co1 26_555 . 27_555 112.557(17) ?
Co1 Zn1 Co1 26_555 . 28_555 112.557(17) ?
Co1 Zn1 Ni1 26_555 . 26_555 0 ?
Co1 Zn1 Ni1 26_555 . 27_555 112.557(17) ?
Co1 Zn1 Ni1 26_555 . 28_555 112.557(17) ?
Co1 Zn1 Co1 27_555 . 28_555 112.557(17) ?
Co1 Zn1 Ni1 27_555 . 26_555 112.557(17) ?
Co1 Zn1 Ni1 27_555 . 27_555 0 ?
Co1 Zn1 Ni1 27_555 . 28_555 112.557(17) ?
Co1 Zn1 Ni1 28_555 . 26_555 112.557(17) ?
Co1 Zn1 Ni1 28_555 . 27_555 112.557(17) ?
Co1 Zn1 Ni1 28_555 . 28_555 0 ?
Ni1 Zn1 Ni1 26_555 . 27_555 112.557(17) ?
Ni1 Zn1 Ni1 26_555 . 28_555 112.557(17) ?
Ni1 Zn1 Ni1 27_555 . 28_555 112.557(17) ?
Zn1 Zn2 Zn1 26_554 . 27_545 61.083(19) ?
Zn1 Zn2 Zn2 26_554 . 2_655 149.458(11) ?
Zn1 Zn2 Zn3 26_554 . 1_554 57.594(12) ?
Zn1 Zn2 Zn3 26_554 . 4_556 105.77(2) ?
Zn1 Zn2 Zn3 26_554 . 29_444 107.138(16) ?
Zn1 Zn2 Zn3 26_554 . 30_455 107.138(16) ?
Zn1 Zn2 Zn3 26_554 . 9_545 105.77(2) ?
Zn1 Zn2 Zn3 26_554 . 11_565 57.594(12) ?
Zn1 Zn2 Co1 26_554 . . 58.874(17) ?
Zn1 Zn2 Co1 26_554 . 4_555 58.874(17) ?
Zn1 Zn2 Ni1 26_554 . . 58.874(17) ?
Zn1 Zn2 Ni1 26_554 . 4_555 58.874(17) ?
Zn1 Zn2 Zn2 27_545 . 2_655 149.458(11) ?
Zn1 Zn2 Zn3 27_545 . 1_554 105.77(2) ?
Zn1 Zn2 Zn3 27_545 . 4_556 57.594(12) ?
Zn1 Zn2 Zn3 27_545 . 29_444 107.138(16) ?
Zn1 Zn2 Zn3 27_545 . 30_455 107.138(16) ?
Zn1 Zn2 Zn3 27_545 . 9_545 57.594(12) ?
Zn1 Zn2 Zn3 27_545 . 11_565 105.77(2) ?
Zn1 Zn2 Co1 27_545 . . 58.874(17) ?
Zn1 Zn2 Co1 27_545 . 4_555 58.874(17) ?
Zn1 Zn2 Ni1 27_545 . . 58.874(17) ?
Zn1 Zn2 Ni1 27_545 . 4_555 58.874(17) ?
Zn2 Zn2 Zn3 2_655 . 1_554 98.821(14) ?
Zn2 Zn2 Zn3 2_655 . 4_556 98.821(14) ?
Zn2 Zn2 Zn3 2_655 . 29_444 69.993(16) ?
Zn2 Zn2 Zn3 2_655 . 30_455 69.993(16) ?
Zn2 Zn2 Zn3 2_655 . 9_545 98.821(14) ?
Zn2 Zn2 Zn3 2_655 . 11_565 98.821(14) ?
Zn2 Zn2 Co1 2_655 . . 126.884(14) ?
Zn2 Zn2 Co1 2_655 . 4_555 126.884(14) ?
Zn2 Zn2 Ni1 2_655 . . 126.884(14) ?
Zn2 Zn2 Ni1 2_655 . 4_555 126.884(14) ?
Zn3 Zn2 Zn3 1_554 . 4_556 162.36(3) ?
Zn3 Zn2 Zn3 1_554 . 29_444 127.181(13) ?
Zn3 Zn2 Zn3 1_554 . 30_455 60.040(12) ?
Zn3 Zn2 Zn3 1_554 . 9_545 105.254(14) ?
Zn3 Zn2 Zn3 1_554 . 11_565 71.933(13) ?
Zn3 Zn2 Co1 1_554 . . 55.820(13) ?
Zn3 Zn2 Co1 1_554 . 4_555 112.193(19) ?
Zn3 Zn2 Ni1 1_554 . . 55.820(13) ?
Zn3 Zn2 Ni1 1_554 . 4_555 112.193(19) ?
Zn3 Zn2 Zn3 4_556 . 29_444 60.040(12) ?
Zn3 Zn2 Zn3 4_556 . 30_455 127.181(13) ?
Zn3 Zn2 Zn3 4_556 . 9_545 71.933(13) ?
Zn3 Zn2 Zn3 4_556 . 11_565 105.254(14) ?
Zn3 Zn2 Co1 4_556 . . 112.193(19) ?
Zn3 Zn2 Co1 4_556 . 4_555 55.820(13) ?
Zn3 Zn2 Ni1 4_556 . . 112.193(19) ?
Zn3 Zn2 Ni1 4_556 . 4_555 55.820(13) ?
Zn3 Zn2 Zn3 29_444 . 30_455 139.99(3) ?
Zn3 Zn2 Zn3 29_444 . 9_545 127.181(13) ?
Zn3 Zn2 Zn3 29_444 . 11_565 60.040(12) ?
Zn3 Zn2 Co1 29_444 . . 163.12(3) ?
Zn3 Zn2 Co1 29_444 . 4_555 56.892(14) ?
Zn3 Zn2 Ni1 29_444 . . 163.12(3) ?
Zn3 Zn2 Ni1 29_444 . 4_555 56.892(14) ?
Zn3 Zn2 Zn3 30_455 . 9_545 60.040(12) ?
Zn3 Zn2 Zn3 30_455 . 11_565 127.181(13) ?
Zn3 Zn2 Co1 30_455 . . 56.892(14) ?
Zn3 Zn2 Co1 30_455 . 4_555 163.12(3) ?
Zn3 Zn2 Ni1 30_455 . . 56.892(14) ?
Zn3 Zn2 Ni1 30_455 . 4_555 163.12(3) ?
Zn3 Zn2 Zn3 9_545 . 11_565 162.36(3) ?
Zn3 Zn2 Co1 9_545 . . 55.820(13) ?
Zn3 Zn2 Co1 9_545 . 4_555 112.193(19) ?
Zn3 Zn2 Ni1 9_545 . . 55.820(13) ?
Zn3 Zn2 Ni1 9_545 . 4_555 112.193(19) ?
Zn3 Zn2 Co1 11_565 . . 112.193(19) ?
Zn3 Zn2 Co1 11_565 . 4_555 55.820(13) ?
Zn3 Zn2 Ni1 11_565 . . 112.193(19) ?
Zn3 Zn2 Ni1 11_565 . 4_555 55.820(13) ?
Co1 Zn2 Co1 . . 4_555 106.23(3) ?
Co1 Zn2 Ni1 . . . 0 ?
Co1 Zn2 Ni1 . . 4_555 106.23(3) ?
Co1 Zn2 Ni1 4_555 . . 106.23(3) ?
Co1 Zn2 Ni1 4_555 . 4_555 0 ?
Ni1 Zn2 Ni1 . . 4_555 106.23(3) ?
Zn1 Zn3 Zn2 26_555 . 1_556 57.219(16) ?
Zn1 Zn3 Zn2 26_555 . 5_556 57.219(16) ?
Zn1 Zn3 Zn2 26_555 . 33_555 148.45(2) ?
Zn1 Zn3 Zn3 26_555 . 30_456 103.837(16) ?
Zn1 Zn3 Zn3 26_555 . 31_655 101.144(17) ?
Zn1 Zn3 Zn3 26_555 . 34_546 103.837(16) ?
Zn1 Zn3 Zn3 26_555 . 36_565 101.144(17) ?
Zn1 Zn3 Co1 26_555 . 1_556 60.451(14) ?
Zn1 Zn3 Co1 26_555 . 26_555 84.722(17) ?
Zn1 Zn3 Ni1 26_555 . 1_556 60.451(14) ?
Zn1 Zn3 Ni1 26_555 . 26_555 84.722(17) ?
Zn2 Zn3 Zn2 1_556 . 5_556 106.15(2) ?
Zn2 Zn3 Zn2 1_556 . 33_555 126.697(17) ?
Zn2 Zn3 Zn3 1_556 . 30_456 56.431(11) ?
Zn2 Zn3 Zn3 1_556 . 31_655 65.670(14) ?
Zn2 Zn3 Zn3 1_556 . 34_546 114.665(18) ?
Zn2 Zn3 Zn3 1_556 . 36_565 154.271(19) ?
Zn2 Zn3 Co1 1_556 . 1_556 60.433(14) ?
Zn2 Zn3 Co1 1_556 . 26_555 102.086(14) ?
Zn2 Zn3 Ni1 1_556 . 1_556 60.433(14) ?
Zn2 Zn3 Ni1 1_556 . 26_555 102.086(14) ?
Zn2 Zn3 Zn2 5_556 . 33_555 126.697(17) ?
Zn2 Zn3 Zn3 5_556 . 30_456 114.665(18) ?
Zn2 Zn3 Zn3 5_556 . 31_655 154.271(19) ?
Zn2 Zn3 Zn3 5_556 . 34_546 56.431(11) ?
Zn2 Zn3 Zn3 5_556 . 36_565 65.670(14) ?
Zn2 Zn3 Co1 5_556 . 1_556 60.433(14) ?
Zn2 Zn3 Co1 5_556 . 26_555 102.086(14) ?
Zn2 Zn3 Ni1 5_556 . 1_556 60.433(14) ?
Zn2 Zn3 Ni1 5_556 . 26_555 102.086(14) ?
Zn2 Zn3 Zn3 33_555 . 30_456 101.120(18) ?
Zn2 Zn3 Zn3 33_555 . 31_655 63.529(13) ?
Zn2 Zn3 Zn3 33_555 . 34_546 101.120(18) ?
Zn2 Zn3 Zn3 33_555 . 36_565 63.529(13) ?
Zn2 Zn3 Co1 33_555 . 1_556 151.10(2) ?
Zn2 Zn3 Co1 33_555 . 26_555 63.723(18) ?
Zn2 Zn3 Ni1 33_555 . 1_556 151.10(2) ?
Zn2 Zn3 Ni1 33_555 . 26_555 63.723(18) ?
Zn3 Zn3 Zn3 30_456 . 31_655 82.102(15) ?
Zn3 Zn3 Zn3 30_456 . 34_546 74.722(17) ?
Zn3 Zn3 Zn3 30_456 . 36_565 149.220(17) ?
Zn3 Zn3 Co1 30_456 . 1_556 57.216(16) ?
Zn3 Zn3 Co1 30_456 . 26_555 140.967(17) ?
Zn3 Zn3 Ni1 30_456 . 1_556 57.216(16) ?
Zn3 Zn3 Ni1 30_456 . 26_555 140.967(17) ?
Zn3 Zn3 Zn3 31_655 . 34_546 149.220(17) ?
Zn3 Zn3 Zn3 31_655 . 36_565 110.392(17) ?
Zn3 Zn3 Co1 31_655 . 1_556 124.230(16) ?
Zn3 Zn3 Co1 31_655 . 26_555 58.869(14) ?
Zn3 Zn3 Ni1 31_655 . 1_556 124.230(16) ?
Zn3 Zn3 Ni1 31_655 . 26_555 58.869(14) ?
Zn3 Zn3 Zn3 34_546 . 36_565 82.102(15) ?
Zn3 Zn3 Co1 34_546 . 1_556 57.216(16) ?
Zn3 Zn3 Co1 34_546 . 26_555 140.967(17) ?
Zn3 Zn3 Ni1 34_546 . 1_556 57.216(16) ?
Zn3 Zn3 Ni1 34_546 . 26_555 140.967(17) ?
Zn3 Zn3 Co1 36_565 . 1_556 124.230(16) ?
Zn3 Zn3 Co1 36_565 . 26_555 58.869(14) ?
Zn3 Zn3 Ni1 36_565 . 1_556 124.230(16) ?
Zn3 Zn3 Ni1 36_565 . 26_555 58.869(14) ?
Co1 Zn3 Co1 1_556 . 26_555 145.174(18) ?
Co1 Zn3 Ni1 1_556 . 1_556 0 ?
Co1 Zn3 Ni1 1_556 . 26_555 145.174(18) ?
Co1 Zn3 Ni1 26_555 . 1_556 145.174(18) ?
Co1 Zn3 Ni1 26_555 . 26_555 0 ?
Ni1 Zn3 Ni1 1_556 . 26_555 145.174(18) ?
Zn1 Co1 Zn1 26_554 . 27_545 60.623(14) ?
Zn1 Co1 Zn1 26_554 . 28_455 60.623(14) ?
Zn1 Co1 Zn2 26_554 . . 58.233(15) ?
Zn1 Co1 Zn2 26_554 . 5_555 58.233(15) ?
Zn1 Co1 Zn2 26_554 . 9_555 107.795(19) ?
Zn1 Co1 Zn3 26_554 . 1_554 60.185(15) ?
Zn1 Co1 Zn3 26_554 . 26_554 167.180(19) ?
Zn1 Co1 Zn3 26_554 . 5_455 111.866(18) ?
Zn1 Co1 Zn3 26_554 . 30_455 108.705(16) ?
Zn1 Co1 Zn3 26_554 . 9_545 111.866(18) ?
Zn1 Co1 Zn3 26_554 . 34_545 108.705(16) ?
Zn1 Co1 Ni1 26_554 . . 0 ?
Zn1 Co1 Zn1 27_545 . 28_455 60.623(14) ?
Zn1 Co1 Zn2 27_545 . . 58.233(15) ?
Zn1 Co1 Zn2 27_545 . 5_555 107.795(19) ?
Zn1 Co1 Zn2 27_545 . 9_555 58.233(15) ?
Zn1 Co1 Zn3 27_545 . 1_554 111.866(18) ?
Zn1 Co1 Zn3 27_545 . 26_554 108.705(16) ?
Zn1 Co1 Zn3 27_545 . 5_455 111.866(18) ?
Zn1 Co1 Zn3 27_545 . 30_455 108.705(16) ?
Zn1 Co1 Zn3 27_545 . 9_545 60.185(15) ?
Zn1 Co1 Zn3 27_545 . 34_545 167.180(19) ?
Zn1 Co1 Ni1 27_545 . . 0 ?
Zn1 Co1 Zn2 28_455 . . 107.795(19) ?
Zn1 Co1 Zn2 28_455 . 5_555 58.233(15) ?
Zn1 Co1 Zn2 28_455 . 9_555 58.233(15) ?
Zn1 Co1 Zn3 28_455 . 1_554 111.866(18) ?
Zn1 Co1 Zn3 28_455 . 26_554 108.705(16) ?
Zn1 Co1 Zn3 28_455 . 5_455 60.185(15) ?
Zn1 Co1 Zn3 28_455 . 30_455 167.180(19) ?
Zn1 Co1 Zn3 28_455 . 9_545 111.866(18) ?
Zn1 Co1 Zn3 28_455 . 34_545 108.705(16) ?
Zn1 Co1 Ni1 28_455 . . 0 ?
Zn2 Co1 Zn2 . . 5_555 111.041(16) ?
Zn2 Co1 Zn2 . . 9_555 111.041(16) ?
Zn2 Co1 Zn3 . . 1_554 63.748(13) ?
Zn2 Co1 Zn3 . . 26_554 124.023(17) ?
Zn2 Co1 Zn3 . . 5_455 167.98(2) ?
Zn2 Co1 Zn3 . . 30_455 59.385(15) ?
Zn2 Co1 Zn3 . . 9_545 63.748(13) ?
Zn2 Co1 Zn3 . . 34_545 124.023(17) ?
Zn2 Co1 Ni1 . . . 0 ?
Zn2 Co1 Zn2 5_555 . 9_555 111.041(16) ?
Zn2 Co1 Zn3 5_555 . 1_554 63.748(13) ?
Zn2 Co1 Zn3 5_555 . 26_554 124.023(17) ?
Zn2 Co1 Zn3 5_555 . 5_455 63.748(13) ?
Zn2 Co1 Zn3 5_555 . 30_455 124.023(17) ?
Zn2 Co1 Zn3 5_555 . 9_545 167.98(2) ?
Zn2 Co1 Zn3 5_555 . 34_545 59.385(15) ?
Zn2 Co1 Ni1 5_555 . . 0 ?
Zn2 Co1 Zn3 9_555 . 1_554 167.98(2) ?
Zn2 Co1 Zn3 9_555 . 26_554 59.385(15) ?
Zn2 Co1 Zn3 9_555 . 5_455 63.748(13) ?
Zn2 Co1 Zn3 9_555 . 30_455 124.023(17) ?
Zn2 Co1 Zn3 9_555 . 9_545 63.748(13) ?
Zn2 Co1 Zn3 9_555 . 34_545 124.023(17) ?
Zn2 Co1 Ni1 9_555 . . 0 ?
Zn3 Co1 Zn3 1_554 . 26_554 132.635(18) ?
Zn3 Co1 Zn3 1_554 . 5_455 118.981(17) ?
Zn3 Co1 Zn3 1_554 . 30_455 63.915(13) ?
Zn3 Co1 Zn3 1_554 . 9_545 118.981(17) ?
Zn3 Co1 Zn3 1_554 . 34_545 63.915(13) ?
Zn3 Co1 Ni1 1_554 . . 0 ?
Zn3 Co1 Zn3 26_554 . 5_455 63.915(13) ?
Zn3 Co1 Zn3 26_554 . 30_455 80.824(14) ?
Zn3 Co1 Zn3 26_554 . 9_545 63.915(13) ?
Zn3 Co1 Zn3 26_554 . 34_545 80.824(14) ?
Zn3 Co1 Ni1 26_554 . . 0 ?
Zn3 Co1 Zn3 5_455 . 30_455 132.635(18) ?
Zn3 Co1 Zn3 5_455 . 9_545 118.981(17) ?
Zn3 Co1 Zn3 5_455 . 34_545 63.915(13) ?
Zn3 Co1 Ni1 5_455 . . 0 ?
Zn3 Co1 Zn3 30_455 . 9_545 63.915(13) ?
Zn3 Co1 Zn3 30_455 . 34_545 80.824(14) ?
Zn3 Co1 Ni1 30_455 . . 0 ?
Zn3 Co1 Zn3 9_545 . 34_545 132.635(18) ?
Zn3 Co1 Ni1 9_545 . . 0 ?
Zn3 Co1 Ni1 34_545 . . 0 ?
Zn1 Ni1 Zn1 26_554 . 27_545 60.623(14) ?
Zn1 Ni1 Zn1 26_554 . 28_455 60.623(14) ?
Zn1 Ni1 Zn2 26_554 . . 58.233(15) ?
Zn1 Ni1 Zn2 26_554 . 5_555 58.233(15) ?
Zn1 Ni1 Zn2 26_554 . 9_555 107.795(19) ?
Zn1 Ni1 Zn3 26_554 . 1_554 60.185(15) ?
Zn1 Ni1 Zn3 26_554 . 26_554 167.180(19) ?
Zn1 Ni1 Zn3 26_554 . 5_455 111.866(18) ?
Zn1 Ni1 Zn3 26_554 . 30_455 108.705(16) ?
Zn1 Ni1 Zn3 26_554 . 9_545 111.866(18) ?
Zn1 Ni1 Zn3 26_554 . 34_545 108.705(16) ?
Zn1 Ni1 Co1 26_554 . . 0 ?
Zn1 Ni1 Zn1 27_545 . 28_455 60.623(14) ?
Zn1 Ni1 Zn2 27_545 . . 58.233(15) ?
Zn1 Ni1 Zn2 27_545 . 5_555 107.795(19) ?
Zn1 Ni1 Zn2 27_545 . 9_555 58.233(15) ?
Zn1 Ni1 Zn3 27_545 . 1_554 111.866(18) ?
Zn1 Ni1 Zn3 27_545 . 26_554 108.705(16) ?
Zn1 Ni1 Zn3 27_545 . 5_455 111.866(18) ?
Zn1 Ni1 Zn3 27_545 . 30_455 108.705(16) ?
Zn1 Ni1 Zn3 27_545 . 9_545 60.185(15) ?
Zn1 Ni1 Zn3 27_545 . 34_545 167.180(19) ?
Zn1 Ni1 Co1 27_545 . . 0 ?
Zn1 Ni1 Zn2 28_455 . . 107.795(19) ?
Zn1 Ni1 Zn2 28_455 . 5_555 58.233(15) ?
Zn1 Ni1 Zn2 28_455 . 9_555 58.233(15) ?
Zn1 Ni1 Zn3 28_455 . 1_554 111.866(18) ?
Zn1 Ni1 Zn3 28_455 . 26_554 108.705(16) ?
Zn1 Ni1 Zn3 28_455 . 5_455 60.185(15) ?
Zn1 Ni1 Zn3 28_455 . 30_455 167.180(19) ?
Zn1 Ni1 Zn3 28_455 . 9_545 111.866(18) ?
Zn1 Ni1 Zn3 28_455 . 34_545 108.705(16) ?
Zn1 Ni1 Co1 28_455 . . 0 ?
Zn2 Ni1 Zn2 . . 5_555 111.041(16) ?
Zn2 Ni1 Zn2 . . 9_555 111.041(16) ?
Zn2 Ni1 Zn3 . . 1_554 63.748(13) ?
Zn2 Ni1 Zn3 . . 26_554 124.023(17) ?
Zn2 Ni1 Zn3 . . 5_455 167.98(2) ?
Zn2 Ni1 Zn3 . . 30_455 59.385(15) ?
Zn2 Ni1 Zn3 . . 9_545 63.748(13) ?
Zn2 Ni1 Zn3 . . 34_545 124.023(17) ?
Zn2 Ni1 Co1 . . . 0 ?
Zn2 Ni1 Zn2 5_555 . 9_555 111.041(16) ?
Zn2 Ni1 Zn3 5_555 . 1_554 63.748(13) ?
Zn2 Ni1 Zn3 5_555 . 26_554 124.023(17) ?
Zn2 Ni1 Zn3 5_555 . 5_455 63.748(13) ?
Zn2 Ni1 Zn3 5_555 . 30_455 124.023(17) ?
Zn2 Ni1 Zn3 5_555 . 9_545 167.98(2) ?
Zn2 Ni1 Zn3 5_555 . 34_545 59.385(15) ?
Zn2 Ni1 Co1 5_555 . . 0 ?
Zn2 Ni1 Zn3 9_555 . 1_554 167.98(2) ?
Zn2 Ni1 Zn3 9_555 . 26_554 59.385(15) ?
Zn2 Ni1 Zn3 9_555 . 5_455 63.748(13) ?
Zn2 Ni1 Zn3 9_555 . 30_455 124.023(17) ?
Zn2 Ni1 Zn3 9_555 . 9_545 63.748(13) ?
Zn2 Ni1 Zn3 9_555 . 34_545 124.023(17) ?
Zn2 Ni1 Co1 9_555 . . 0 ?
Zn3 Ni1 Zn3 1_554 . 26_554 132.635(18) ?
Zn3 Ni1 Zn3 1_554 . 5_455 118.981(17) ?
Zn3 Ni1 Zn3 1_554 . 30_455 63.915(13) ?
Zn3 Ni1 Zn3 1_554 . 9_545 118.981(17) ?
Zn3 Ni1 Zn3 1_554 . 34_545 63.915(13) ?
Zn3 Ni1 Co1 1_554 . . 0 ?
Zn3 Ni1 Zn3 26_554 . 5_455 63.915(13) ?
Zn3 Ni1 Zn3 26_554 . 30_455 80.824(14) ?
Zn3 Ni1 Zn3 26_554 . 9_545 63.915(13) ?
Zn3 Ni1 Zn3 26_554 . 34_545 80.824(14) ?
Zn3 Ni1 Co1 26_554 . . 0 ?
Zn3 Ni1 Zn3 5_455 . 30_455 132.635(18) ?
Zn3 Ni1 Zn3 5_455 . 9_545 118.981(17) ?
Zn3 Ni1 Zn3 5_455 . 34_545 63.915(13) ?
Zn3 Ni1 Co1 5_455 . . 0 ?
Zn3 Ni1 Zn3 30_455 . 9_545 63.915(13) ?
Zn3 Ni1 Zn3 30_455 . 34_545 80.824(14) ?
Zn3 Ni1 Co1 30_455 . . 0 ?
Zn3 Ni1 Zn3 9_545 . 34_545 132.635(18) ?
Zn3 Ni1 Co1 9_545 . . 0 ?
Zn3 Ni1 Co1 34_545 . . 0 ?

loop_
_geom_bond_atom_site_label_1
_geom_bond_atom_site_label_2
_geom_bond_site_symmetry_1
_geom_bond_site_symmetry_2
_geom_bond_distance
_geom_bond_publ_flag
Zn1 Zn1 . 2_665 2.6558(7) ?
Zn1 Zn1 . 3_656 2.6558(7) ?
Zn1 Zn1 . 4_566 2.6558(7) ?
Zn1 Zn2 . 26_555 2.6131(8) ?
Zn1 Zn2 . 30_555 2.6131(8) ?
Zn1 Zn2 . 34_555 2.6131(8) ?
Zn1 Zn3 . 26_554 2.6241(6) ?
Zn1 Zn3 . 30_455 2.6241(6) ?
Zn1 Zn3 . 34_545 2.6241(6) ?
Zn1 Co1 . 26_555 2.6310(8) ?
Zn1 Co1 . 27_555 2.6310(8) ?
Zn1 Co1 . 28_555 2.6310(8) ?
Zn1 Ni1 . 26_555 2.6310(8) ?
Zn1 Ni1 . 27_555 2.6310(8) ?
Zn1 Ni1 . 28_555 2.6310(8) ?
Zn2 Zn2 . 2_655 2.6243(11) ?
Zn2 Zn3 . 1_554 2.8211(7) ?
Zn2 Zn3 . 4_556 2.8211(7) ?
Zn2 Zn3 . 29_444 2.6259(5) ?
Zn2 Zn3 . 30_455 2.6259(5) ?
Zn2 Zn3 . 9_545 2.8211(7) ?
Zn2 Zn3 . 11_565 2.8211(7) ?
Zn2 Co1 . . 2.7359(6) ?
Zn2 Co1 . 4_555 2.7359(6) ?
Zn2 Ni1 . . 2.7359(6) ?
Zn2 Ni1 . 4_555 2.7359(6) ?
Zn3 Zn3 . 30_456 2.7304(7) ?
Zn3 Zn3 . 31_655 2.7304(7) ?
Zn3 Zn3 . 34_546 2.7304(7) ?
Zn3 Zn3 . 36_565 2.7304(7) ?
Zn3 Co1 . 1_556 2.6023(7) ?
Zn3 Co1 . 26_555 2.5558(8) ?
Zn3 Ni1 . 1_556 2.6023(7) ?
Zn3 Ni1 . 26_555 2.5558(8) ?
Co1 Ni1 . . 0 ?

loop_
_geom_hbond_atom_site_label_D
_geom_hbond_atom_site_label_H
_geom_hbond_atom_site_label_A
_geom_hbond_site_symmetry_D
_geom_hbond_site_symmetry_H
_geom_hbond_site_symmetry_A
_geom_hbond_distance_DH
_geom_hbond_distance_HA
_geom_hbond_distance_DA
_geom_hbond_angle_DHA
_geom_hbond_publ_flag
? ? ? ? ? ? ? ? ? ? ?

loop_
_geom_torsion_atom_site_label_1
_geom_torsion_atom_site_label_2
_geom_torsion_atom_site_label_3
_geom_torsion_atom_site_label_4
_geom_torsion_site_symmetry_1
_geom_torsion_site_symmetry_2
_geom_torsion_site_symmetry_3
_geom_torsion_site_symmetry_4
_geom_torsion
_geom_torsion_publ_flag
? ? ? ? ? ? ? ? ? ?

loop_
_restr_angle_atom_site_label_1
_restr_angle_site_symmetry_1
_restr_angle_atom_site_label_2
_restr_angle_site_symmetry_2
_restr_angle_atom_site_label_3
_restr_angle_site_symmetry_3
_restr_angle_target
_restr_angle_target_weight_param
? ? ? ? ? ? ? ?

loop_
_restr_distance_atom_site_label_1
_restr_distance_site_symmetry_1
_restr_distance_atom_site_label_2
_restr_distance_site_symmetry_2
_restr_distance_target
_restr_distance_target_weight_param
? ? ? ? ? ?

loop_
_restr_equal_angle_atom_site_label_1
_restr_equal_angle_site_symmetry_1
_restr_equal_angle_atom_site_label_2
_restr_equal_angle_site_symmetry_2
_restr_equal_angle_atom_site_label_3
_restr_equal_angle_site_symmetry_3
_restr_equal_angle_class_class_id
_restr_equal_angle_class_target_weight_param
? ? ? ? ? ? ? ?

loop_
_restr_equal_distance_atom_site_label_1
_restr_equal_distance_site_symmetry_1
_restr_equal_distance_atom_site_label_2
_restr_equal_distance_site_symmetry_2
_restr_equal_distance_class_class_id
_restr_equal_distance_class_target_weight_param
? ? ? ? ? ?

loop_
_restr_equal_torsion_atom_site_label_1
_restr_equal_torsion_site_symmetry_1
_restr_equal_torsion_atom_site_label_2
_restr_equal_torsion_site_symmetry_2
_restr_equal_torsion_atom_site_label_3
_restr_equal_torsion_site_symmetry_3
_restr_equal_torsion_atom_site_label_4
_restr_equal_torsion_site_symmetry_4
_restr_equal_torsion_class_class_id
_restr_equal_torsion_class_target_weight_param
? ? ? ? ? ? ? ? ? ?

loop_
_restr_torsion_atom_site_label_1
_restr_torsion_site_symmetry_1
_restr_torsion_atom_site_label_2
_restr_torsion_site_symmetry_2
_restr_torsion_atom_site_label_3
_restr_torsion_site_symmetry_3
_restr_torsion_atom_site_label_4
_restr_torsion_site_symmetry_4
_restr_torsion_angle_target
_restr_torsion_weight_param
? ? ? ? ? ? ? ? ? ?

loop_
_twin_individual_id
_twin_individual_mass_fraction_refined
_twin_individual_twin_matrix_11
_twin_individual_twin_matrix_12
_twin_individual_twin_matrix_13
_twin_individual_twin_matrix_21
_twin_individual_twin_matrix_22
_twin_individual_twin_matrix_23
_twin_individual_twin_matrix_31
_twin_individual_twin_matrix_32
_twin_individual_twin_matrix_33
? ? ? ? ? ? ? ? ? ? ?

loop_
_jana_atom_site_adp_c_label
_jana_atom_site_adp_c_type_symbol
_jana_atom_site_adp_c_111
_jana_atom_site_adp_c_112
_jana_atom_site_adp_c_113
_jana_atom_site_adp_c_122
_jana_atom_site_adp_c_123
_jana_atom_site_adp_c_133
_jana_atom_site_adp_c_222
_jana_atom_site_adp_c_223
_jana_atom_site_adp_c_233
_jana_atom_site_adp_c_333
? ? ? ? ? ? ? ? ? ? ? ?

loop_
_jana_atom_site_adp_d_label
_jana_atom_site_adp_d_type_symbol
_jana_atom_site_adp_d_1111
_jana_atom_site_adp_d_1112
_jana_atom_site_adp_d_1113
_jana_atom_site_adp_d_1122
_jana_atom_site_adp_d_1123
_jana_atom_site_adp_d_1133
_jana_atom_site_adp_d_1222
_jana_atom_site_adp_d_1223
_jana_atom_site_adp_d_1233
_jana_atom_site_adp_d_1333
_jana_atom_site_adp_d_2222
_jana_atom_site_adp_d_2223
_jana_atom_site_adp_d_2233
_jana_atom_site_adp_d_2333
_jana_atom_site_adp_d_3333
? ? ? ? ? ? ? ? ? ? ? ? ? ? ? ? ?

loop_
_jana_atom_site_adp_e_label
_jana_atom_site_adp_e_type_symbol
_jana_atom_site_adp_e_11111
_jana_atom_site_adp_e_11112
_jana_atom_site_adp_e_11113
_jana_atom_site_adp_e_11122
_jana_atom_site_adp_e_11123
_jana_atom_site_adp_e_11133
_jana_atom_site_adp_e_11222
_jana_atom_site_adp_e_11223
_jana_atom_site_adp_e_11233
_jana_atom_site_adp_e_11333
_jana_atom_site_adp_e_12222
_jana_atom_site_adp_e_12223
_jana_atom_site_adp_e_12233
_jana_atom_site_adp_e_12333
_jana_atom_site_adp_e_13333
_jana_atom_site_adp_e_22222
_jana_atom_site_adp_e_22223
_jana_atom_site_adp_e_22233
_jana_atom_site_adp_e_22333
_jana_atom_site_adp_e_23333
_jana_atom_site_adp_e_33333
? ? ? ? ? ? ? ? ? ? ? ? ? ? ? ? ? ? ? ? ? ? ?

loop_
_jana_atom_site_adp_f_label
_jana_atom_site_adp_f_type_symbol
_jana_atom_site_adp_f_111111
_jana_atom_site_adp_f_111112
_jana_atom_site_adp_f_111113
_jana_atom_site_adp_f_111122
_jana_atom_site_adp_f_111123
_jana_atom_site_adp_f_111133
_jana_atom_site_adp_f_111222
_jana_atom_site_adp_f_111223
_jana_atom_site_adp_f_111233
_jana_atom_site_adp_f_111333
_jana_atom_site_adp_f_112222
_jana_atom_site_adp_f_112223
_jana_atom_site_adp_f_112233
_jana_atom_site_adp_f_112333
_jana_atom_site_adp_f_113333
_jana_atom_site_adp_f_122222
_jana_atom_site_adp_f_122223
_jana_atom_site_adp_f_122233
_jana_atom_site_adp_f_122333
_jana_atom_site_adp_f_123333
_jana_atom_site_adp_f_133333
_jana_atom_site_adp_f_222222
_jana_atom_site_adp_f_222223
_jana_atom_site_adp_f_222233
_jana_atom_site_adp_f_222333
_jana_atom_site_adp_f_223333
_jana_atom_site_adp_f_233333
_jana_atom_site_adp_f_333333
? ? ? ? ? ? ? ? ? ? ? ? ? ? ? ? ? ? ? ? ? ? ? ? ? ? ? ? ? ?
